data_9006847
loop_
_publ_author_name
'Holl, C. M.'
'Smyth, J. R.'
'Laustsen, H. M. S.'
'Jacobsen, S. D.'
'Downs, R. T.'

_publ_section_title
;
 Compression of witherite to 8 GPa and the crystal structure of BaCO3 II
 Sample: P = 7.2 GPa
;
_journal_name_full 'Physics and Chemistry of Minerals'
_journal_page_first 467
_journal_page_last 473
_journal_paper_doi 10.1007/s002690000087
_journal_volume 27
_journal_year 2000
_chemical_formula_sum 'C Ba O3'
_chemical_name_mineral Witherite
_space_group_IT_number 163
_symmetry_space_group_name_Hall '-P 3 2c'
_symmetry_space_group_name_H-M 'P -3 1 c'
_cell_angle_alpha 90
_cell_angle_beta 90
_cell_angle_gamma 120
_cell_length_a 5.258
_cell_length_b 5.258
_cell_length_c 5.64
_cell_formula_units_Z 4
_cell_volume 135.036
_database_code_amcsd 0008429
_diffrn_ambient_pressure 7.2e+06
_exptl_crystal_density_diffrn 4.853
_cod_original_formula_sum 'Ba C O3'
_cod_database_code 9006847

loop_
_space_group_symop_operation_xyz
x,y,z
x-y,-y,1/2+z
y,-x+y,-z
-y,-x,1/2-z
-x+y,-x,z
-x,-x+y,1/2+z
-x,-y,-z
-x+y,y,1/2-z
-y,x-y,z
y,x,1/2+z
x-y,x,-z
x,x-y,1/2-z

loop_
_atom_site_label
_atom_site_fract_x
_atom_site_fract_y
_atom_site_fract_z
Ba 0.66667 0.33333 0.25000
C 0.00000 0.00000 0.25000
O 0.14000 0.86000 0.25000

loop_
_cod_related_entry_id
_cod_related_entry_database
_cod_related_entry_code
1 AMCSD 0008429
